data_7046238
loop_
_publ_author_name
'Maria, Leonor'
'Santos, Isabel C.'
'Santos, Isabel'

_publ_section_title
;
 Uranium(iii) complexes supported by hydrobis(mercaptoimidazolyl)borates:
 synthesis and oxidation chemistry.
;
_journal_issue 31
_journal_name_full 'Dalton transactions (Cambridge, England : 2003)'
_journal_page_first 10601
_journal_page_last 10612
_journal_paper_doi 10.1039/c8dt01149d
_journal_volume 47
_journal_year 2018
_chemical_formula_moiety '2(C32 H37 B2 I N10 S5 U), C12 H9 N2, 7(C2 H3 N)'
_chemical_formula_sum 'C90 H104 B4 I2 N29 S10 U2'
_chemical_formula_weight 2685.72
_space_group_IT_number 2
_space_group_name_Hall '-P 1'
_space_group_name_H-M_alt 'P -1'
_symmetry_cell_setting triclinic
_symmetry_space_group_name_Hall '-P 1'
_symmetry_space_group_name_H-M 'P -1'
_atom_sites_solution_hydrogens geom
_atom_sites_solution_primary direct
_atom_sites_solution_secondary difmap
_audit_creation_method SHELXL-97
_audit_update_record
;
2018-04-10 deposited with the CCDC.
2018-05-03 downloaded from the CCDC.
;
_cell_angle_alpha 100.001(2)
_cell_angle_beta 105.549(2)
_cell_angle_gamma 103.819(2)
_cell_formula_units_Z 1
_cell_length_a 10.7351(6)
_cell_length_b 16.1789(9)
_cell_length_c 17.9924(10)
_cell_measurement_reflns_used 9987
_cell_measurement_temperature 150(2)
_cell_measurement_theta_max 27.03
_cell_measurement_theta_min 2.25
_cell_volume 2827.5(3)
_computing_cell_refinement 'Bruker SAINT'
_computing_data_collection 'Bruker SMART'
_computing_data_reduction 'Bruker SAINT'
_computing_molecular_graphics 'Mercury (Macrae et al,2008)'
_computing_publication_material 'WinGX (Farrugia, 2012)'
_computing_structure_refinement 'SHELXL-97 (Sheldrick, 2008)'
_computing_structure_solution 'SIR97 (Altomare et al, 1999)'
_diffrn_ambient_temperature 150(2)
_diffrn_measured_fraction_theta_full 0.981
_diffrn_measured_fraction_theta_max 0.981
_diffrn_measurement_device_type 'Bruker APEX-II CCD'
_diffrn_measurement_method '\f and \w scans'
_diffrn_radiation_monochromator graphite
_diffrn_radiation_source 'fine-focus sealed tube'
_diffrn_radiation_type MoK\a
_diffrn_radiation_wavelength 0.71073
_diffrn_reflns_av_R_equivalents 0.0427
_diffrn_reflns_av_sigmaI/netI 0.0466
_diffrn_reflns_limit_h_max 12
_diffrn_reflns_limit_h_min -13
_diffrn_reflns_limit_k_max 19
_diffrn_reflns_limit_k_min -19
_diffrn_reflns_limit_l_max 19
_diffrn_reflns_limit_l_min -21
_diffrn_reflns_number 36066
_diffrn_reflns_theta_full 25.68
_diffrn_reflns_theta_max 25.68
_diffrn_reflns_theta_min 2.95
_exptl_absorpt_coefficient_mu 3.645
_exptl_absorpt_correction_T_max 0.9307
_exptl_absorpt_correction_T_min 0.3234
_exptl_absorpt_correction_type multi-scan
_exptl_absorpt_process_details '(SADABS; Sheldrick, 2004)'
_exptl_crystal_colour orange
_exptl_crystal_density_diffrn 1.577
_exptl_crystal_density_method 'not measured'
_exptl_crystal_description plate
_exptl_crystal_F_000 1317
_exptl_crystal_size_max 0.40
_exptl_crystal_size_mid 0.10
_exptl_crystal_size_min 0.02
_refine_diff_density_max 3.916
_refine_diff_density_min -1.203
_refine_diff_density_rms 0.158
_refine_ls_extinction_method none
_refine_ls_goodness_of_fit_ref 1.064
_refine_ls_hydrogen_treatment mixed
_refine_ls_matrix_type full
_refine_ls_number_parameters 594
_refine_ls_number_reflns 10519
_refine_ls_number_restraints 11
_refine_ls_restrained_S_all 1.066
_refine_ls_R_factor_all 0.0552
_refine_ls_R_factor_gt 0.0442
_refine_ls_shift/su_max 0.003
_refine_ls_shift/su_mean 0.001
_refine_ls_structure_factor_coef Fsqd
_refine_ls_weighting_details 'calc w=1/[\s^2^(Fo^2^)+(0.0513P)^2^+17.3511P] where P=(Fo^2^+2Fc^2^)/3'
_refine_ls_weighting_scheme calc
_refine_ls_wR_factor_gt 0.1100
_refine_ls_wR_factor_ref 0.1139
_reflns_number_gt 9083
_reflns_number_total 10519
_reflns_threshold_expression >2sigma(I)
_cod_data_source_file c8dt01149d2.cif
_cod_data_source_block comp7
_cod_depositor_comments 'Adding full bibliography for 7046238--7046244.cif.'
_cod_original_sg_symbol_H-M P-1
_cod_database_code 7046238

loop_
_symmetry_equiv_pos_as_xyz
'x, y, z'
'-x, -y, -z'

loop_
_atom_site_label
_atom_site_type_symbol
_atom_site_fract_x
_atom_site_fract_y
_atom_site_fract_z
_atom_site_U_iso_or_equiv
_atom_site_adp_type
_atom_site_occupancy
_atom_site_symmetry_multiplicity
_atom_site_calc_flag
_atom_site_refinement_flags
U1 U 0.07896(2) 0.178436(15) 0.298384(14) 0.01642(8) Uani 1 1 d .
I1 I 0.13167(4) 0.37894(3) 0.32402(3) 0.02481(11) Uani 1 1 d .
S1 S 0.36128(16) 0.22715(11) 0.38315(10) 0.0234(4) Uani 1 1 d .
S2 S 0.07392(17) 0.05203(11) 0.38873(10) 0.0227(3) Uani 1 1 d .
S3 S 0.17282(17) 0.04588(11) 0.22819(10) 0.0231(4) Uani 1 1 d .
S4 S -0.06276(16) 0.18471(11) 0.14420(10) 0.0237(4) Uani 1 1 d .
S5 S -0.17423(19) 0.03539(13) 0.22330(12) 0.0324(4) Uani 1 1 d .
N1 N 0.5235(6) 0.3749(4) 0.4971(4) 0.0297(14) Uani 1 1 d .
N2 N 0.3293(6) 0.3245(4) 0.5140(3) 0.0235(12) Uani 1 1 d .
N3 N 0.2028(6) 0.0466(4) 0.5380(4) 0.0261(13) Uani 1 1 d .
N4 N 0.2058(6) 0.1799(4) 0.5309(3) 0.0222(12) Uani 1 1 d .
N5 N 0.1624(6) -0.0064(4) 0.0744(3) 0.0287(13) Uani 1 1 d .
N6 N 0.2130(6) 0.1355(4) 0.1149(3) 0.0241(12) Uani 1 1 d .
N7 N -0.0076(7) 0.3240(5) 0.0793(4) 0.0426(17) Uani 1 1 d U
N8 N 0.1689(6) 0.2822(4) 0.1256(4) 0.0256(13) Uani 1 1 d .
N9 N -0.3356(6) 0.1067(4) 0.2950(4) 0.0344(15) Uani 1 1 d .
N10 N -0.1239(5) 0.1888(4) 0.3340(4) 0.0288(14) Uani 1 1 d .
C1 C 0.4035(7) 0.3116(4) 0.4664(4) 0.0223(14) Uani 1 1 d .
C2 C 0.5259(8) 0.4288(5) 0.5662(5) 0.0396(19) Uani 1 1 d .
H2 H 0.5983 0.4787 0.5998 0.047 Uiso 1 1 calc R
C3 C 0.4073(8) 0.3973(5) 0.5766(5) 0.0361(18) Uani 1 1 d .
H3 H 0.3804 0.4207 0.6199 0.043 Uiso 1 1 calc R
C4 C 0.6336(8) 0.3838(6) 0.4638(6) 0.043(2) Uani 1 1 d .
H4A H 0.6889 0.3469 0.4829 0.065 Uiso 1 1 calc R
H4B H 0.6900 0.4454 0.4805 0.065 Uiso 1 1 calc R
H4C H 0.5962 0.3652 0.4054 0.065 Uiso 1 1 calc R
C5 C 0.1660(6) 0.0964(4) 0.4883(4) 0.0209(14) Uani 1 1 d .
C8 C 0.1820(8) -0.0477(5) 0.5164(5) 0.0326(17) Uani 1 1 d .
H8A H 0.1060 -0.0781 0.5317 0.049 Uiso 1 1 calc R
H8B H 0.2643 -0.0605 0.5442 0.049 Uiso 1 1 calc R
H8C H 0.1617 -0.0681 0.4587 0.049 Uiso 1 1 calc R
C6 C 0.2677(8) 0.1005(5) 0.6142(5) 0.0341(17) Uani 1 1 d .
H6 H 0.3044 0.0828 0.6610 0.041 Uiso 1 1 calc R
C7 C 0.2689(8) 0.1817(5) 0.6097(4) 0.0313(17) Uani 1 1 d .
H7 H 0.3067 0.2326 0.6531 0.038 Uiso 1 1 calc R
C9 C 0.1034(7) 0.3110(4) 0.5474(4) 0.0242(15) Uani 1 1 d .
C10 C 0.1011(7) 0.3970(5) 0.5446(4) 0.0283(16) Uani 1 1 d .
H10 H 0.1537 0.4281 0.5176 0.034 Uiso 1 1 calc R
C11 C 0.0236(8) 0.4376(5) 0.5804(4) 0.0316(17) Uani 1 1 d .
H11 H 0.0255 0.4962 0.5784 0.038 Uiso 1 1 calc R
C12 C -0.0541(9) 0.3946(6) 0.6179(5) 0.043(2) Uani 1 1 d .
H12 H -0.1056 0.4229 0.6430 0.052 Uiso 1 1 calc R
C13 C -0.0577(9) 0.3089(6) 0.6194(6) 0.045(2) Uani 1 1 d .
H13 H -0.1149 0.2771 0.6436 0.054 Uiso 1 1 calc R
C14 C 0.0218(8) 0.2696(5) 0.5856(5) 0.0354(18) Uani 1 1 d .
H14 H 0.0201 0.2114 0.5888 0.042 Uiso 1 1 calc R
C15 C 0.1826(6) 0.0607(4) 0.1369(4) 0.0218(14) Uani 1 1 d .
C16 C 0.1785(8) 0.0273(5) 0.0112(4) 0.0355(18) Uani 1 1 d .
H16 H 0.1697 -0.0051 -0.0403 0.043 Uiso 1 1 calc R
C17 C 0.2088(7) 0.1145(5) 0.0365(4) 0.0301(16) Uani 1 1 d .
H17 H 0.2248 0.1554 0.0055 0.036 Uiso 1 1 calc R
C18 C 0.1295(10) -0.0993(5) 0.0740(5) 0.041(2) Uani 1 1 d .
H18A H 0.1955 -0.1074 0.1195 0.061 Uiso 1 1 calc R
H18B H 0.1325 -0.1336 0.0243 0.061 Uiso 1 1 calc R
H18C H 0.0383 -0.1193 0.0779 0.061 Uiso 1 1 calc R
C19 C 0.0377(7) 0.2663(5) 0.1170(4) 0.0253(15) Uani 1 1 d .
C20 C 0.0973(10) 0.3752(6) 0.0633(6) 0.052(2) Uani 1 1 d .
H20 H 0.0933 0.4204 0.0362 0.063 Uiso 1 1 calc R
C21 C 0.2070(8) 0.3507(5) 0.0925(5) 0.0391(19) Uani 1 1 d .
H21 H 0.2953 0.3760 0.0907 0.047 Uiso 1 1 calc R
C22 C -0.1469(10) 0.3292(7) 0.0597(8) 0.066(3) Uani 1 1 d .
H22A H -0.1655 0.3565 0.0150 0.099 Uiso 1 1 calc R
H22B H -0.1576 0.3647 0.1062 0.099 Uiso 1 1 calc R
H22C H -0.2105 0.2698 0.0447 0.099 Uiso 1 1 calc R
C23 C 0.4167(7) 0.2771(5) 0.1913(4) 0.0252(15) Uani 1 1 d .
C24 C 0.5036(7) 0.2336(5) 0.1704(5) 0.0316(17) Uani 1 1 d .
H24 H 0.4662 0.1748 0.1383 0.038 Uiso 1 1 calc R
C25 C 0.6430(8) 0.2722(6) 0.1941(5) 0.0397(19) Uani 1 1 d .
H25 H 0.6991 0.2396 0.1789 0.048 Uiso 1 1 calc R
C26 C 0.6989(8) 0.3569(6) 0.2392(5) 0.043(2) Uani 1 1 d .
H26 H 0.7941 0.3837 0.2558 0.052 Uiso 1 1 calc R
C27 C 0.6169(9) 0.4031(6) 0.2604(5) 0.050(2) Uani 1 1 d .
H27 H 0.6551 0.4626 0.2908 0.060 Uiso 1 1 calc R
C28 C 0.4783(8) 0.3633(5) 0.2376(5) 0.039(2) Uani 1 1 d .
H28 H 0.4235 0.3960 0.2541 0.047 Uiso 1 1 calc R
C29 C -0.2149(6) 0.1114(5) 0.2847(4) 0.0238(15) Uani 1 1 d .
C30 C -0.3164(8) 0.1831(5) 0.3527(5) 0.0383(19) Uani 1 1 d .
H30 H -0.3828 0.1989 0.3731 0.046 Uiso 1 1 calc R
C31 C -0.1836(8) 0.2298(5) 0.3736(5) 0.0351(18) Uani 1 1 d .
H31 H -0.1411 0.2848 0.4120 0.042 Uiso 1 1 calc R
C32 C -0.4622(8) 0.0403(6) 0.2542(6) 0.046(2) Uani 1 1 d .
H32A H -0.4541 0.0011 0.2088 0.069 Uiso 1 1 calc R
H32B H -0.5322 0.0680 0.2349 0.069 Uiso 1 1 calc R
H32C H -0.4872 0.0062 0.2908 0.069 Uiso 1 1 calc R
B1 B 0.1859(8) 0.2632(5) 0.5028(4) 0.0205(15) Uani 1 1 d .
B2 B 0.2579(8) 0.2308(5) 0.1685(5) 0.0233(16) Uani 1 1 d .
N13 N 0.8134(16) 0.7662(9) 0.1033(8) 0.115(5) Uani 1 1 d .
C43 C 0.8734(15) 0.7966(8) 0.1668(7) 0.072(3) Uani 1 1 d .
C44 C 0.9476(16) 0.8355(8) 0.2465(8) 0.093(5) Uani 1 1 d .
H44A H 0.9676 0.8996 0.2565 0.140 Uiso 1 1 calc R
H44B H 1.0327 0.8204 0.2595 0.140 Uiso 1 1 calc R
H44C H 0.8949 0.8141 0.2799 0.140 Uiso 1 1 calc R
N14 N 0.6539(18) 0.6292(9) 0.2362(9) 0.123(5) Uani 1 1 d .
C45 C 0.7299(19) 0.6022(10) 0.2096(9) 0.095(5) Uani 1 1 d .
C46 C 0.8262(19) 0.5701(11) 0.1770(11) 0.118(6) Uani 1 1 d .
H46A H 0.7949 0.5597 0.1189 0.178 Uiso 1 1 calc R
H46B H 0.8322 0.5150 0.1912 0.178 Uiso 1 1 calc R
H46C H 0.9158 0.6142 0.1994 0.178 Uiso 1 1 calc R
N15 N 0.6604(15) 0.4741(9) 0.9701(8) 0.115(4) Uiso 1 1 d .
C47 C 0.5868(15) 0.4236(9) 0.9908(8) 0.084(4) Uiso 1 1 d .
C48 C 0.5069(17) 0.3608(11) 1.0191(10) 0.110(5) Uiso 1 1 d .
H48A H 0.4766 0.3029 0.9812 0.166 Uiso 1 1 calc R
H48B H 0.4278 0.3785 1.0242 0.166 Uiso 1 1 calc R
H48C H 0.5613 0.3577 1.0712 0.166 Uiso 1 1 calc R
N16 N 0.5000 0.0000 0.0000 0.177(10) Uiso 1 2 d SD
C49 C 0.545(3) 0.0701(13) -0.0148(17) 0.093(8) Uiso 0.50 1 d PD
C50 C 0.573(3) 0.1493(17) -0.0523(18) 0.102(9) Uiso 0.50 1 d PD
H50A H 0.5100 0.1341 -0.1067 0.153 Uiso 0.50 1 calc PR
H50B H 0.6665 0.1632 -0.0538 0.153 Uiso 0.50 1 calc PR
H50C H 0.5618 0.2006 -0.0201 0.153 Uiso 0.50 1 calc PR
N17 N 0.6214(15) 0.1139(10) 0.6352(9) 0.046(4) Uiso 0.50 1 d P
N18 N 0.629(2) 0.1915(14) 0.6453(12) 0.074(5) Uiso 0.50 1 d P
C51 C 0.5645(13) 0.0651(8) 0.5731(8) 0.073(3) Uiso 1 1 d .
C52 C 0.5699(11) -0.0234(7) 0.5646(7) 0.062(3) Uiso 1 1 d .
H52 H 0.6179 -0.0395 0.6096 0.074 Uiso 1 1 calc R
C53 C 0.4910(12) 0.0844(8) 0.5053(7) 0.071(3) Uiso 1 1 d .
H53 H 0.4838 0.1422 0.5086 0.085 Uiso 1 1 calc R
C57 C 0.873(3) 0.4060(17) 0.8614(15) 0.077(7) Uiso 0.50 1 d PD
H57 H 0.9400 0.4534 0.9023 0.092 Uiso 0.50 1 calc PR
C58 C 0.776(2) 0.4057(19) 0.7984(16) 0.086(8) Uiso 0.50 1 d PD
H58 H 0.7642 0.4623 0.7999 0.103 Uiso 0.50 1 calc PR
C59 C 0.691(3) 0.3469(17) 0.7346(16) 0.081(7) Uiso 0.50 1 d PD
H59 H 0.6243 0.3628 0.6983 0.097 Uiso 0.50 1 calc PR
C54 C 0.698(3) 0.2542(18) 0.7181(17) 0.084(7) Uiso 0.50 1 d PD
C55 C 0.773(2) 0.2314(17) 0.7831(15) 0.073(6) Uiso 0.50 1 d PD
H55 H 0.7744 0.1728 0.7823 0.088 Uiso 0.50 1 calc PR
C56 C 0.843(3) 0.2998(19) 0.8472(18) 0.091(8) Uiso 0.50 1 d PD
H56 H 0.8840 0.2827 0.8935 0.109 Uiso 0.50 1 calc PR
H1A H 0.120(13) 0.237(8) 0.434(8) 0.109 Uiso 1 1 d .
H2A H 0.233(13) 0.226(8) 0.223(8) 0.109 Uiso 1 1 d .

loop_
_atom_site_aniso_label
_atom_site_aniso_U_11
_atom_site_aniso_U_22
_atom_site_aniso_U_33
_atom_site_aniso_U_23
_atom_site_aniso_U_13
_atom_site_aniso_U_12
U1 0.01109(12) 0.01931(13) 0.01924(13) 0.00162(9) 0.00686(9) 0.00538(9)
I1 0.0263(2) 0.0194(2) 0.0278(2) 0.00232(17) 0.00841(19) 0.00835(18)
S1 0.0138(7) 0.0298(9) 0.0268(9) 0.0041(7) 0.0070(7) 0.0087(7)
S2 0.0252(8) 0.0187(8) 0.0258(9) 0.0045(7) 0.0123(7) 0.0061(7)
S3 0.0245(8) 0.0217(8) 0.0264(9) 0.0043(7) 0.0128(7) 0.0094(7)
S4 0.0195(8) 0.0299(9) 0.0204(8) 0.0031(7) 0.0062(7) 0.0077(7)
S5 0.0271(9) 0.0348(10) 0.0350(10) 0.0040(8) 0.0129(8) 0.0092(8)
N1 0.019(3) 0.027(3) 0.037(4) 0.006(3) 0.004(3) 0.004(2)
N2 0.024(3) 0.019(3) 0.022(3) 0.001(2) 0.003(2) 0.005(2)
N3 0.025(3) 0.027(3) 0.033(3) 0.015(3) 0.013(3) 0.011(2)
N4 0.023(3) 0.023(3) 0.024(3) 0.008(2) 0.008(2) 0.011(2)
N5 0.034(3) 0.025(3) 0.025(3) -0.001(2) 0.010(3) 0.010(3)
N6 0.024(3) 0.030(3) 0.022(3) 0.004(2) 0.012(2) 0.010(2)
N7 0.041(2) 0.044(2) 0.048(2) 0.0184(17) 0.0151(17) 0.0166(17)
N8 0.023(3) 0.028(3) 0.030(3) 0.009(3) 0.012(3) 0.011(2)
N9 0.023(3) 0.040(4) 0.047(4) 0.018(3) 0.015(3) 0.012(3)
N10 0.014(3) 0.032(3) 0.038(4) 0.022(3) 0.005(3) -0.001(2)
C1 0.020(3) 0.021(3) 0.026(4) 0.008(3) 0.003(3) 0.010(3)
C2 0.028(4) 0.028(4) 0.043(5) 0.001(3) -0.005(3) -0.003(3)
C3 0.034(4) 0.028(4) 0.034(4) -0.005(3) 0.004(3) 0.003(3)
C4 0.019(4) 0.041(5) 0.063(6) 0.008(4) 0.012(4) -0.001(3)
C5 0.018(3) 0.026(4) 0.027(3) 0.009(3) 0.015(3) 0.011(3)
C8 0.039(4) 0.027(4) 0.046(5) 0.020(3) 0.026(4) 0.014(3)
C6 0.039(4) 0.039(5) 0.026(4) 0.013(3) 0.008(3) 0.016(4)
C7 0.035(4) 0.030(4) 0.025(4) 0.004(3) 0.004(3) 0.011(3)
C9 0.024(3) 0.024(4) 0.021(3) 0.000(3) 0.006(3) 0.008(3)
C10 0.032(4) 0.029(4) 0.024(4) 0.008(3) 0.009(3) 0.010(3)
C11 0.041(4) 0.024(4) 0.032(4) 0.004(3) 0.010(3) 0.020(3)
C12 0.056(5) 0.046(5) 0.042(5) 0.010(4) 0.024(4) 0.034(4)
C13 0.051(5) 0.046(5) 0.055(6) 0.017(4) 0.033(5) 0.024(4)
C14 0.041(4) 0.029(4) 0.044(5) 0.010(3) 0.020(4) 0.016(3)
C15 0.014(3) 0.026(4) 0.025(3) 0.004(3) 0.007(3) 0.006(3)
C16 0.044(5) 0.038(5) 0.023(4) 0.000(3) 0.016(3) 0.011(4)
C17 0.028(4) 0.040(4) 0.023(4) 0.006(3) 0.013(3) 0.008(3)
C18 0.064(6) 0.025(4) 0.038(4) 0.003(3) 0.023(4) 0.019(4)
C19 0.024(3) 0.030(4) 0.024(4) 0.006(3) 0.007(3) 0.014(3)
C20 0.052(6) 0.049(6) 0.075(7) 0.041(5) 0.030(5) 0.023(5)
C21 0.037(4) 0.040(5) 0.054(5) 0.027(4) 0.022(4) 0.016(4)
C22 0.045(6) 0.075(7) 0.105(9) 0.057(7) 0.025(6) 0.040(5)
C23 0.025(4) 0.031(4) 0.024(3) 0.011(3) 0.014(3) 0.008(3)
C24 0.027(4) 0.036(4) 0.041(4) 0.022(3) 0.015(3) 0.012(3)
C25 0.030(4) 0.052(5) 0.050(5) 0.025(4) 0.018(4) 0.020(4)
C26 0.024(4) 0.067(6) 0.039(5) 0.020(4) 0.015(4) 0.004(4)
C27 0.046(5) 0.039(5) 0.046(5) -0.004(4) 0.017(4) -0.011(4)
C28 0.029(4) 0.039(5) 0.045(5) 0.000(4) 0.022(4) -0.001(3)
C29 0.016(3) 0.034(4) 0.027(4) 0.011(3) 0.010(3) 0.009(3)
C30 0.032(4) 0.040(5) 0.053(5) 0.012(4) 0.022(4) 0.019(4)
C31 0.038(4) 0.031(4) 0.035(4) 0.010(3) 0.007(4) 0.013(3)
C32 0.018(4) 0.053(6) 0.062(6) 0.018(4) 0.007(4) 0.005(4)
B1 0.024(4) 0.020(4) 0.018(4) 0.005(3) 0.006(3) 0.009(3)
B2 0.026(4) 0.027(4) 0.025(4) 0.010(3) 0.014(3) 0.013(3)
N13 0.138(12) 0.111(10) 0.076(8) 0.038(8) 0.022(8) 0.005(9)
C43 0.106(10) 0.059(7) 0.054(7) 0.024(6) 0.036(7) 0.012(7)
C44 0.114(11) 0.060(8) 0.083(9) 0.031(7) 0.012(8) -0.002(7)
N14 0.171(15) 0.094(10) 0.121(12) 0.023(8) 0.080(12) 0.035(10)
C45 0.120(13) 0.075(10) 0.066(9) 0.012(7) 0.018(9) 0.007(9)
C46 0.133(15) 0.108(13) 0.121(14) 0.031(11) 0.052(12) 0.036(11)

loop_
_atom_type_symbol
_atom_type_description
_atom_type_scat_dispersion_real
_atom_type_scat_dispersion_imag
_atom_type_scat_source
C C 0.0033 0.0016 'International Tables Vol C Tables 4.2.6.8 and 6.1.1.4'
H H 0.0000 0.0000 'International Tables Vol C Tables 4.2.6.8 and 6.1.1.4'
N N 0.0061 0.0033 'International Tables Vol C Tables 4.2.6.8 and 6.1.1.4'
B B 0.0013 0.0007 'International Tables Vol C Tables 4.2.6.8 and 6.1.1.4'
S S 0.1246 0.1234 'International Tables Vol C Tables 4.2.6.8 and 6.1.1.4'
I I -0.4742 1.8119 'International Tables Vol C Tables 4.2.6.8 and 6.1.1.4'
U U -9.6767 9.6646 'International Tables Vol C Tables 4.2.6.8 and 6.1.1.4'

loop_
_geom_angle_atom_site_label_1
_geom_angle_atom_site_label_2
_geom_angle_atom_site_label_3
_geom_angle
_geom_angle_site_symmetry_1
_geom_angle_site_symmetry_3
N10 U1 S4 86.86(14) . .
N10 U1 S2 82.65(14) . .
S4 U1 S2 136.49(5) . .
N10 U1 S3 137.79(15) . .
S4 U1 S3 88.76(5) . .
S2 U1 S3 72.18(5) . .
N10 U1 S1 135.12(15) . .
S4 U1 S1 131.61(5) . .
S2 U1 S1 81.31(5) . .
S3 U1 S1 74.45(5) . .
N10 U1 S5 60.43(15) . .
S4 U1 S5 67.00(5) . .
S2 U1 S5 71.13(5) . .
S3 U1 S5 79.30(5) . .
S1 U1 S5 146.59(5) . .
N10 U1 C29 26.7(2) . .
S4 U1 C29 75.71(13) . .
S2 U1 C29 76.21(14) . .
S3 U1 C29 112.31(14) . .
S1 U1 C29 152.66(13) . .
S5 U1 C29 33.75(14) . .
N10 U1 I1 81.89(14) . .
S4 U1 I1 79.94(4) . .
S2 U1 I1 139.12(3) . .
S3 U1 I1 138.31(4) . .
S1 U1 I1 83.51(4) . .
S5 U1 I1 129.81(4) . .
C29 U1 I1 103.56(14) . .
N10 U1 H1A 65(3) . .
S4 U1 H1A 143(3) . .
S2 U1 H1A 66(3) . .
S3 U1 H1A 128(3) . .
S1 U1 H1A 70(3) . .
S5 U1 H1A 113(3) . .
C29 U1 H1A 87(3) . .
I1 U1 H1A 73(3) . .
N10 U1 H2A 147(3) . .
S4 U1 H2A 68(3) . .
S2 U1 H2A 130(3) . .
S3 U1 H2A 65(3) . .
S1 U1 H2A 64(3) . .
S5 U1 H2A 122(3) . .
C29 U1 H2A 143(3) . .
I1 U1 H2A 74(3) . .
H1A U1 H2A 125(4) . .
C1 S1 U1 110.3(2) . .
C5 S2 U1 113.1(2) . .
C15 S3 U1 108.9(2) . .
C19 S4 U1 108.6(2) . .
C29 S5 U1 76.0(2) . .
C1 N1 C2 108.9(6) . .
C1 N1 C4 125.4(6) . .
C2 N1 C4 125.7(6) . .
C1 N2 C3 107.5(6) . .
C1 N2 B1 125.1(5) . .
C3 N2 B1 127.1(6) . .
C5 N3 C6 108.6(6) . .
C5 N3 C8 126.8(6) . .
C6 N3 C8 124.6(6) . .
C5 N4 C7 107.5(6) . .
C5 N4 B1 129.1(6) . .
C7 N4 B1 123.4(6) . .
C15 N5 C16 108.9(6) . .
C15 N5 C18 125.6(6) . .
C16 N5 C18 125.6(6) . .
C15 N6 C17 108.0(6) . .
C15 N6 B2 127.1(6) . .
C17 N6 B2 124.7(6) . .
C19 N7 C20 108.3(7) . .
C19 N7 C22 124.9(7) . .
C20 N7 C22 126.8(8) . .
C19 N8 C21 108.3(6) . .
C19 N8 B2 123.1(6) . .
C21 N8 B2 128.5(6) . .
C29 N9 C30 106.8(6) . .
C29 N9 C32 128.2(7) . .
C30 N9 C32 125.0(7) . .
C31 N10 C29 109.4(6) . .
C31 N10 U1 151.2(5) . .
C29 N10 U1 99.4(4) . .
N2 C1 N1 108.1(6) . .
N2 C1 S1 127.6(5) . .
N1 C1 S1 124.2(5) . .
C3 C2 N1 106.8(6) . .
C3 C2 H2 126.6 . .
N1 C2 H2 126.6 . .
C2 C3 N2 108.6(7) . .
C2 C3 H3 125.7 . .
N2 C3 H3 125.7 . .
N1 C4 H4A 109.5 . .
N1 C4 H4B 109.5 . .
H4A C4 H4B 109.5 . .
N1 C4 H4C 109.5 . .
H4A C4 H4C 109.5 . .
H4B C4 H4C 109.5 . .
N4 C5 N3 108.3(6) . .
N4 C5 S2 129.1(5) . .
N3 C5 S2 122.5(5) . .
N3 C8 H8A 109.5 . .
N3 C8 H8B 109.5 . .
H8A C8 H8B 109.5 . .
N3 C8 H8C 109.5 . .
H8A C8 H8C 109.5 . .
H8B C8 H8C 109.5 . .
C7 C6 N3 106.8(7) . .
C7 C6 H6 126.6 . .
N3 C6 H6 126.6 . .
C6 C7 N4 108.8(7) . .
C6 C7 H7 125.6 . .
N4 C7 H7 125.6 . .
C14 C9 C10 115.7(6) . .
C14 C9 B1 122.8(6) . .
C10 C9 B1 121.3(6) . .
C11 C10 C9 121.5(7) . .
C11 C10 H10 119.2 . .
C9 C10 H10 119.2 . .
C12 C11 C10 120.7(7) . .
C12 C11 H11 119.7 . .
C10 C11 H11 119.7 . .
C11 C12 C13 119.2(7) . .
C11 C12 H12 120.4 . .
C13 C12 H12 120.4 . .
C14 C13 C12 120.0(8) . .
C14 C13 H13 120.0 . .
C12 C13 H13 120.0 . .
C9 C14 C13 122.8(8) . .
C9 C14 H14 118.6 . .
C13 C14 H14 118.6 . .
N6 C15 N5 107.9(6) . .
N6 C15 S3 128.9(5) . .
N5 C15 S3 123.2(5) . .
C17 C16 N5 106.5(6) . .
C17 C16 H16 126.8 . .
N5 C16 H16 126.8 . .
C16 C17 N6 108.8(7) . .
C16 C17 H17 125.6 . .
N6 C17 H17 125.6 . .
N5 C18 H18A 109.5 . .
N5 C18 H18B 109.5 . .
H18A C18 H18B 109.5 . .
N5 C18 H18C 109.5 . .
H18A C18 H18C 109.5 . .
H18B C18 H18C 109.5 . .
N8 C19 N7 107.8(6) . .
N8 C19 S4 127.6(5) . .
N7 C19 S4 124.5(5) . .
C21 C20 N7 108.0(7) . .
C21 C20 H20 126.0 . .
N7 C20 H20 126.0 . .
C20 C21 N8 107.6(7) . .
C20 C21 H21 126.2 . .
N8 C21 H21 126.2 . .
N7 C22 H22A 109.5 . .
N7 C22 H22B 109.5 . .
H22A C22 H22B 109.5 . .
N7 C22 H22C 109.5 . .
H22A C22 H22C 109.5 . .
H22B C22 H22C 109.5 . .
C24 C23 C28 115.3(7) . .
C24 C23 B2 122.8(7) . .
C28 C23 B2 121.8(6) . .
C23 C24 C25 122.9(8) . .
C23 C24 H24 118.5 . .
C25 C24 H24 118.5 . .
C26 C25 C24 119.6(8) . .
C26 C25 H25 120.2 . .
C24 C25 H25 120.2 . .
C25 C26 C27 119.6(8) . .
C25 C26 H26 120.2 . .
C27 C26 H26 120.2 . .
C26 C27 C28 120.2(8) . .
C26 C27 H27 119.9 . .
C28 C27 H27 119.9 . .
C27 C28 C23 122.3(8) . .
C27 C28 H28 118.9 . .
C23 C28 H28 118.9 . .
N9 C29 N10 107.6(6) . .
N9 C29 S5 128.2(6) . .
N10 C29 S5 124.1(5) . .
N9 C29 U1 161.5(5) . .
N10 C29 U1 53.9(3) . .
S5 C29 U1 70.3(2) . .
C31 C30 N9 106.0(7) . .
C31 C30 H30 127.0 . .
N9 C30 H30 127.0 . .
N10 C31 C30 110.2(7) . .
N10 C31 H31 124.9 . .
C30 C31 H31 124.9 . .
N9 C32 H32A 109.5 . .
N9 C32 H32B 109.5 . .
H32A C32 H32B 109.5 . .
N9 C32 H32C 109.5 . .
H32A C32 H32C 109.5 . .
H32B C32 H32C 109.5 . .
N2 B1 N4 107.2(5) . .
N2 B1 C9 112.8(5) . .
N4 B1 C9 112.8(6) . .
N2 B1 H1A 111(6) . .
N4 B1 H1A 105(6) . .
C9 B1 H1A 108(6) . .
N8 B2 N6 108.1(6) . .
N8 B2 C23 113.6(6) . .
N6 B2 C23 112.0(6) . .
N8 B2 H2A 107(7) . .
N6 B2 H2A 107(7) . .
C23 B2 H2A 109(7) . .
N13 C43 C44 179.2(19) . .
C43 C44 H44A 109.5 . .
C43 C44 H44B 109.5 . .
H44A C44 H44B 109.5 . .
C43 C44 H44C 109.5 . .
H44A C44 H44C 109.5 . .
H44B C44 H44C 109.5 . .
N14 C45 C46 179.0(17) . .
C45 C46 H46A 109.5 . .
C45 C46 H46B 109.5 . .
H46A C46 H46B 109.5 . .
C45 C46 H46C 109.5 . .
H46A C46 H46C 109.5 . .
H46B C46 H46C 109.5 . .
N15 C47 C48 175.5(17) . .
C47 C48 H48A 109.5 . .
C47 C48 H48B 109.5 . .
H48A C48 H48B 109.5 . .
C47 C48 H48C 109.5 . .
H48A C48 H48C 109.5 . .
H48B C48 H48C 109.5 . .
C49 N16 C49 180(2) . 2_655
N16 C49 C50 167(3) . .
C49 C50 H50A 109.5 . .
C49 C50 H50B 109.5 . .
H50A C50 H50B 109.5 . .
C49 C50 H50C 109.5 . .
H50A C50 H50C 109.5 . .
H50B C50 H50C 109.5 . .
C51 N17 N18 120.8(18) . .
N17 N18 C54 124(2) . .
N17 C51 C53 126.2(14) . .
N17 C51 C52 117.4(14) . .
C53 C51 C52 116.4(11) . .
C53 C52 C51 121.8(11) 2_656 .
C53 C52 H52 119.1 2_656 .
C51 C52 H52 119.1 . .
C52 C53 C51 121.8(12) 2_656 .
C52 C53 H53 119.1 2_656 .
C51 C53 H53 119.1 . .
C58 C57 C56 98(2) . .
C58 C57 H57 130.9 . .
C56 C57 H57 130.9 . .
C59 C58 C57 136(3) . .
C59 C58 H58 112.1 . .
C57 C58 H58 112.1 . .
C58 C59 C54 121(3) . .
C58 C59 H59 119.7 . .
C54 C59 H59 119.7 . .
C55 C54 N18 121(2) . .
C55 C54 C59 115(2) . .
N18 C54 C59 124(2) . .
C56 C55 C54 114(3) . .
C56 C55 H55 122.9 . .
C54 C55 H55 122.9 . .
C55 C56 C57 133(3) . .
C55 C56 H56 113.5 . .
C57 C56 H56 113.5 . .

loop_
_geom_bond_atom_site_label_1
_geom_bond_atom_site_label_2
_geom_bond_distance
_geom_bond_site_symmetry_2
U1 N10 2.463(6) .
U1 S4 2.8160(17) .
U1 S2 2.8243(17) .
U1 S3 2.8254(16) .
U1 S1 2.8453(16) .
U1 S5 2.9171(19) .
U1 C29 3.007(6) .
U1 I1 3.0854(5) .
U1 H1A 2.34(13) .
U1 H2A 2.47(13) .
S1 C1 1.716(7) .
S2 C5 1.722(7) .
S3 C15 1.726(7) .
S4 C19 1.724(7) .
S5 C29 1.722(7) .
N1 C1 1.344(9) .
N1 C2 1.378(10) .
N1 C4 1.452(10) .
N2 C1 1.338(9) .
N2 C3 1.386(9) .
N2 B1 1.558(9) .
N3 C5 1.350(9) .
N3 C6 1.383(10) .
N3 C8 1.453(9) .
N4 C5 1.335(8) .
N4 C7 1.390(9) .
N4 B1 1.560(9) .
N5 C15 1.350(9) .
N5 C16 1.377(10) .
N5 C18 1.457(10) .
N6 C15 1.333(9) .
N6 C17 1.377(9) .
N6 B2 1.556(10) .
N7 C19 1.353(10) .
N7 C20 1.359(11) .
N7 C22 1.468(11) .
N8 C19 1.331(9) .
N8 C21 1.377(10) .
N8 B2 1.551(10) .
N9 C29 1.345(9) .
N9 C30 1.401(10) .
N9 C32 1.426(10) .
N10 C31 1.281(10) .
N10 C29 1.370(9) .
C2 C3 1.330(11) .
C2 H2 0.9500 .
C3 H3 0.9500 .
C4 H4A 0.9800 .
C4 H4B 0.9800 .
C4 H4C 0.9800 .
C8 H8A 0.9800 .
C8 H8B 0.9800 .
C8 H8C 0.9800 .
C6 C7 1.328(11) .
C6 H6 0.9500 .
C7 H7 0.9500 .
C9 C14 1.374(10) .
C9 C10 1.407(10) .
C9 B1 1.588(10) .
C10 C11 1.393(10) .
C10 H10 0.9500 .
C11 C12 1.351(12) .
C11 H11 0.9500 .
C12 C13 1.382(12) .
C12 H12 0.9500 .
C13 C14 1.381(11) .
C13 H13 0.9500 .
C14 H14 0.9500 .
C16 C17 1.335(11) .
C16 H16 0.9500 .
C17 H17 0.9500 .
C18 H18A 0.9800 .
C18 H18B 0.9800 .
C18 H18C 0.9800 .
C20 C21 1.334(12) .
C20 H20 0.9500 .
C21 H21 0.9500 .
C22 H22A 0.9800 .
C22 H22B 0.9800 .
C22 H22C 0.9800 .
C23 C24 1.385(10) .
C23 C28 1.391(11) .
C23 B2 1.594(10) .
C24 C25 1.390(11) .
C24 H24 0.9500 .
C25 C26 1.362(12) .
C25 H25 0.9500 .
C26 C27 1.369(13) .
C26 H26 0.9500 .
C27 C28 1.385(11) .
C27 H27 0.9500 .
C28 H28 0.9500 .
C30 C31 1.358(11) .
C30 H30 0.9500 .
C31 H31 0.9500 .
C32 H32A 0.9800 .
C32 H32B 0.9800 .
C32 H32C 0.9800 .
B1 H1A 1.19(13) .
B2 H2A 1.10(13) .
N13 C43 1.105(16) .
C43 C44 1.387(18) .
C44 H44A 0.9800 .
C44 H44B 0.9800 .
C44 H44C 0.9800 .
N14 C45 1.18(2) .
C45 C46 1.47(2) .
C46 H46A 0.9800 .
C46 H46B 0.9800 .
C46 H46C 0.9800 .
N15 C47 1.177(17) .
C47 C48 1.423(19) .
C48 H48A 0.9800 .
C48 H48B 0.9800 .
C48 H48C 0.9800 .
N16 C49 1.225(16) .
N16 C49 1.225(16) 2_655
C49 C50 1.554(18) .
C50 H50A 0.9800 .
C50 H50B 0.9800 .
C50 H50C 0.9800 .
N17 C51 1.158(18) .
N17 N18 1.22(2) .
N18 C54 1.40(3) .
C51 C53 1.394(16) .
C51 C52 1.431(16) .
C52 C53 1.342(15) 2_656
C52 H52 0.9500 .
C53 C52 1.342(15) 2_656
C53 H53 0.9500 .
C57 C58 1.32(4) .
C57 C56 1.63(4) .
C57 H57 0.9500 .
C58 C59 1.30(4) .
C58 H58 0.9500 .
C59 C54 1.50(4) .
C59 H59 0.9500 .
C54 C55 1.39(4) .
C55 C56 1.35(3) .
C55 H55 0.9500 .
C56 H56 0.9500 .
